data_7714726
loop_
_publ_author_name
'Sanz-Garrido, Jorge'
'Martin, Avelino'
'Gonz&#xe1;lez-Arellano, Camino'
'Flores, Juan C.'

_publ_section_title
;
 Half-sandwich Ni(II) complexes bearing enantiopure bidentate
 NHC-carboxylate ligands: efficient catalysts for the hydrosilylative
 reduction of acetophenones.
;
_journal_issue 4
_journal_name_full 'Dalton transactions (Cambridge, England : 2003)'
_journal_page_first 1460
_journal_page_last 1468
_journal_paper_doi 10.1039/d3dt03739h
_journal_volume 53
_journal_year 2024
_chemical_absolute_configuration unk
_chemical_formula_moiety 'C20 H22 N2 Ni O2'
_chemical_formula_sum 'C20 H22 N2 Ni O2'
_chemical_formula_weight 381.10
_space_group_crystal_system orthorhombic
_space_group_IT_number 19
_space_group_name_Hall 'P 2ac 2ab'
_space_group_name_H-M_alt 'P 21 21 21'
_atom_sites_solution_hydrogens geom
_audit_creation_date 2023-09-21
_audit_creation_method
;
Olex2 1.5
(compiled 2023.08.24 svn.re1ec1418 for OlexSys, GUI svn.r6817)
;
_audit_update_record
;
2023-10-23 deposited with the CCDC.	2023-12-15 downloaded from the CCDC.
;
_cell_angle_alpha 90
_cell_angle_beta 90
_cell_angle_gamma 90
_cell_formula_units_Z 4
_cell_length_a 10.0587(6)
_cell_length_b 11.4836(6)
_cell_length_c 15.7711(8)
_cell_measurement_reflns_used 9982
_cell_measurement_temperature 200.00
_cell_measurement_theta_max 27.486
_cell_measurement_theta_min 2.194
_cell_volume 1821.72(17)
_computing_cell_refinement 'SAINT V8.40B (Bruker, 2019)'
_computing_data_collection 'Apex3 v2019.11-0 (Bruker, 2019)'
_computing_data_reduction 'SAINT V8.40B (Bruker, 2019)'
_computing_molecular_graphics 'Olex2 1.5 (Dolomanov et al., 2009)'
_computing_publication_material 'Olex2 1.5 (Dolomanov et al., 2009)'
_computing_structure_refinement 'SHELXL 2018/3 (Sheldrick, 2015)'
_computing_structure_solution 'SHELXT 2018/2 (Sheldrick, 2018)'
_diffrn_ambient_temperature 200.00
_diffrn_detector_area_resol_mean 7.4074
_diffrn_measured_fraction_theta_full 0.993
_diffrn_measured_fraction_theta_max 0.992
_diffrn_measurement_device '\k-geometry diffractometer'
_diffrn_measurement_device_type
;
Bruker AXS D8 Venture diffractometer with PhotonIII_C14 charge-integrating and 
photon counting pixel array detector
;
_diffrn_measurement_method 'omega and phi scans'
_diffrn_radiation_collimation 'focusing mirrors'
_diffrn_radiation_monochromator 'multilayer mirror optics'
_diffrn_radiation_type MoK\a
_diffrn_radiation_wavelength 0.71073
_diffrn_reflns_av_R_equivalents 0.0774
_diffrn_reflns_av_unetI/netI 0.0256
_diffrn_reflns_Laue_measured_fraction_full 0.993
_diffrn_reflns_Laue_measured_fraction_max 0.992
_diffrn_reflns_limit_h_max 13
_diffrn_reflns_limit_h_min -13
_diffrn_reflns_limit_k_max 14
_diffrn_reflns_limit_k_min -14
_diffrn_reflns_limit_l_max 20
_diffrn_reflns_limit_l_min -20
_diffrn_reflns_number 85563
_diffrn_reflns_point_group_measured_fraction_full 0.995
_diffrn_reflns_point_group_measured_fraction_max 0.992
_diffrn_reflns_theta_full 25.242
_diffrn_reflns_theta_max 27.648
_diffrn_reflns_theta_min 3.732
_diffrn_source 'microfocus sealed tube'
_diffrn_source_current 1.4
_diffrn_source_power 0.07
_diffrn_source_type 'INCOATEC I\ms 3.0'
_diffrn_source_voltage 50.0
_exptl_absorpt_coefficient_mu 1.080
_exptl_absorpt_correction_T_max 0.7319
_exptl_absorpt_correction_T_min 0.6177
_exptl_absorpt_correction_type multi-scan
_exptl_absorpt_process_details
;
SADABS-2016/2 (Bruker,2016/2) was used for absorption correction.
wR2(int) was 0.1387 before and 0.0915 after correction.
The Ratio of minimum to maximum transmission is 0.8440.
The \l/2 correction factor is Not present.
;
_exptl_crystal_colour yellow
_exptl_crystal_colour_primary yellow
_exptl_crystal_density_diffrn 1.390
_exptl_crystal_description block
_exptl_crystal_F_000 800
_exptl_crystal_size_max 0.35
_exptl_crystal_size_mid 0.277
_exptl_crystal_size_min 0.126
_refine_diff_density_max 0.571
_refine_diff_density_min -0.219
_refine_diff_density_rms 0.047
_refine_ls_abs_structure_details
;
 Refined as an inversion twin.
;
_refine_ls_abs_structure_Flack 0.076(17)
_refine_ls_extinction_method none
_refine_ls_goodness_of_fit_ref 1.085
_refine_ls_hydrogen_treatment constr
_refine_ls_matrix_type full
_refine_ls_number_parameters 231
_refine_ls_number_reflns 4215
_refine_ls_number_restraints 0
_refine_ls_restrained_S_all 1.085
_refine_ls_R_factor_all 0.0310
_refine_ls_R_factor_gt 0.0294
_refine_ls_shift/su_max 0.001
_refine_ls_shift/su_mean 0.000
_refine_ls_structure_factor_coef Fsqd
_refine_ls_weighting_details 'w=1/[\s^2^(Fo^2^)+(0.0292P)^2^+0.9800P] where P=(Fo^2^+2Fc^2^)/3'
_refine_ls_weighting_scheme calc
_refine_ls_wR_factor_gt 0.0713
_refine_ls_wR_factor_ref 0.0720
_reflns_Friedel_coverage 0.758
_reflns_Friedel_fraction_full 0.999
_reflns_Friedel_fraction_max 0.992
_reflns_number_gt 4064
_reflns_number_total 4215
_reflns_threshold_expression 'I > 2\s(I)'
_cod_data_source_file d3dt03739h2.cif
_cod_data_source_block pgs_alani_0m_a
_cod_depositor_comments 'Adding full bibliography for 7714726--7714736.cif.'
_cod_database_code 7714726
_shelx_shelxl_version_number 2018/3
_shelx_space_group_comment
;
The symmetry employed for this shelxl refinement is uniquely defined
by the following loop, which should always be used as a source of
symmetry information in preference to the above space-group names.
They are only intended as comments.
;
_shelx_estimated_absorpt_t_max 0.876
_shelx_estimated_absorpt_t_min 0.704
_olex2_refinement_description
;
1. Twinned data refinement
 Scales: 0.924(17)
 0.076(17)
2. Fixed Uiso
 At 1.2 times of:
  All C(H) groups
 At 1.5 times of:
  All C(H,H,H) groups
3.a Ternary CH refined with riding coordinates:
 C4(H4)
3.b Aromatic/amide H refined with riding coordinates:
 C2(H2), C3(H3), C9(H9), C11(H11), C21(H21), C22(H22), C23(H23), C24(H24),
 C25(H25)
3.c Idealised Me refined as rotating group:
 C5(H5A,H5B,H5C), C13(H13A,H13B,H13C), C14(H14A,H14B,H14C), C15(H15A,H15B,H15C)
;
_olex2_submission_special_instructions 'No special instructions were received'

loop_
_space_group_symop_operation_xyz
'x, y, z'
'-x+1/2, -y, z+1/2'
'-x, y+1/2, -z+1/2'
'x+1/2, -y+1/2, -z'

loop_
_atom_site_label
_atom_site_type_symbol
_atom_site_fract_x
_atom_site_fract_y
_atom_site_fract_z
_atom_site_U_iso_or_equiv
_atom_site_adp_type
_atom_site_occupancy
_atom_site_site_symmetry_order
_atom_site_calc_flag
_atom_site_refinement_flags_posn
_atom_site_refinement_flags_adp
_atom_site_refinement_flags_occupancy
_atom_site_disorder_assembly
_atom_site_disorder_group
Ni1 Ni 0.39157(4) 0.43794(3) 0.58549(2) 0.02530(10) Uani 1 1 d . . . . .
O1 O 0.4488(3) 0.4480(2) 0.69922(13) 0.0346(5) Uani 1 1 d . . . . .
O2 O 0.4702(3) 0.5346(2) 0.82309(14) 0.0410(6) Uani 1 1 d . . . . .
N1 N 0.4784(2) 0.6523(2) 0.49645(15) 0.0223(5) Uani 1 1 d . . . . .
N2 N 0.4280(2) 0.6725(2) 0.62668(15) 0.0238(5) Uani 1 1 d . . . . .
C1 C 0.4336(3) 0.5921(2) 0.56415(17) 0.0235(6) Uani 1 1 d . . . . .
C2 C 0.5001(3) 0.7681(3) 0.51731(19) 0.0276(6) Uani 1 1 d . . . . .
H2 H 0.531612 0.827339 0.480342 0.033 Uiso 1 1 calc R U . . .
C3 C 0.4684(3) 0.7809(3) 0.59888(19) 0.0267(6) Uani 1 1 d . . . . .
H3 H 0.472781 0.850529 0.631316 0.032 Uiso 1 1 calc R U . . .
C4 C 0.3815(4) 0.6498(3) 0.71290(17) 0.0316(7) Uani 1 1 d . . . . .
H4 H 0.414391 0.714588 0.749737 0.038 Uiso 1 1 calc R U . . .
C5 C 0.2331(4) 0.6511(4) 0.7162(3) 0.0500(10) Uani 1 1 d . . . . .
H5A H 0.200147 0.724596 0.692688 0.075 Uiso 1 1 calc R U . . .
H5B H 0.203793 0.643621 0.775240 0.075 Uiso 1 1 calc R U . . .
H5C H 0.198054 0.585893 0.682955 0.075 Uiso 1 1 calc R U . . .
C6 C 0.4388(3) 0.5355(3) 0.74798(19) 0.0272(6) Uani 1 1 d . . . . .
C7 C 0.5131(3) 0.6076(2) 0.41377(19) 0.0231(5) Uani 1 1 d . . . . .
C8 C 0.6344(3) 0.5512(2) 0.40344(17) 0.0244(5) Uani 1 1 d . . . . .
C9 C 0.6729(3) 0.5216(3) 0.3217(2) 0.0311(7) Uani 1 1 d . . . . .
H9 H 0.755482 0.483096 0.313407 0.037 Uiso 1 1 calc R U . . .
C10 C 0.5948(4) 0.5467(3) 0.25251(19) 0.0376(7) Uani 1 1 d . . . . .
C11 C 0.4728(4) 0.5992(3) 0.2652(2) 0.0355(8) Uani 1 1 d . . . . .
H11 H 0.417249 0.613976 0.217722 0.043 Uiso 1 1 calc R U . . .
C12 C 0.4291(3) 0.6310(3) 0.34572(19) 0.0271(6) Uani 1 1 d . . . . .
C13 C 0.7217(3) 0.5244(3) 0.4776(2) 0.0320(7) Uani 1 1 d . . . . .
H13A H 0.731007 0.594174 0.512922 0.048 Uiso 1 1 calc R U . . .
H13B H 0.809467 0.499998 0.457332 0.048 Uiso 1 1 calc R U . . .
H13C H 0.681877 0.461650 0.511136 0.048 Uiso 1 1 calc R U . . .
C14 C 0.6432(6) 0.5221(5) 0.1639(2) 0.0654(15) Uani 1 1 d . . . . .
H14A H 0.738849 0.506172 0.165125 0.098 Uiso 1 1 calc R U . . .
H14B H 0.625960 0.589887 0.127749 0.098 Uiso 1 1 calc R U . . .
H14C H 0.596097 0.454239 0.141098 0.098 Uiso 1 1 calc R U . . .
C15 C 0.2957(4) 0.6863(4) 0.3572(2) 0.0407(8) Uani 1 1 d . . . . .
H15A H 0.238167 0.633950 0.389865 0.061 Uiso 1 1 calc R U . . .
H15B H 0.255620 0.700959 0.301593 0.061 Uiso 1 1 calc R U . . .
H15C H 0.305772 0.760067 0.387739 0.061 Uiso 1 1 calc R U . . .
C21 C 0.2157(4) 0.3528(3) 0.5416(2) 0.0436(9) Uani 1 1 d . . . . .
H21 H 0.126256 0.376464 0.550192 0.052 Uiso 1 1 calc R U . . .
C22 C 0.2875(4) 0.2768(3) 0.5909(3) 0.0443(9) Uani 1 1 d . . . . .
H22 H 0.257658 0.243098 0.642488 0.053 Uiso 1 1 calc R U . . .
C23 C 0.4138(4) 0.2562(3) 0.5526(2) 0.0399(9) Uani 1 1 d . . . . .
H23 H 0.480719 0.205168 0.573295 0.048 Uiso 1 1 calc R U . . .
C24 C 0.4217(4) 0.3232(3) 0.4804(2) 0.0361(8) Uani 1 1 d . . . . .
H24 H 0.493576 0.325443 0.441282 0.043 Uiso 1 1 calc R U . . .
C25 C 0.3013(4) 0.3888(3) 0.4754(2) 0.0383(8) Uani 1 1 d . . . . .
H25 H 0.281918 0.446986 0.434474 0.046 Uiso 1 1 calc R U . . .

loop_
_atom_site_aniso_label
_atom_site_aniso_U_11
_atom_site_aniso_U_22
_atom_site_aniso_U_33
_atom_site_aniso_U_23
_atom_site_aniso_U_13
_atom_site_aniso_U_12
Ni1 0.03436(19) 0.01964(16) 0.02189(16) -0.00278(15) 0.00233(16) -0.00333(16)
O1 0.0558(14) 0.0218(10) 0.0261(10) -0.0007(9) -0.0044(9) 0.0054(11)
O2 0.0668(17) 0.0311(13) 0.0250(11) 0.0017(9) -0.0123(11) 0.0056(11)
N1 0.0275(12) 0.0204(12) 0.0189(11) -0.0024(9) -0.0007(9) -0.0020(9)
N2 0.0318(13) 0.0210(12) 0.0185(11) -0.0005(9) -0.0019(9) 0.0040(9)
C1 0.0266(14) 0.0231(14) 0.0207(13) -0.0020(10) 0.0002(10) 0.0018(11)
C2 0.0348(16) 0.0203(14) 0.0276(15) 0.0008(12) -0.0005(12) -0.0025(12)
C3 0.0328(15) 0.0194(13) 0.0277(15) -0.0013(11) -0.0036(12) 0.0012(11)
C4 0.0477(18) 0.0292(14) 0.0178(12) -0.0002(11) 0.0018(14) 0.0117(15)
C5 0.049(2) 0.054(2) 0.047(2) 0.0126(19) 0.0164(18) 0.0135(19)
C6 0.0363(15) 0.0233(15) 0.0221(13) 0.0035(11) 0.0000(12) 0.0017(11)
C7 0.0271(13) 0.0243(12) 0.0177(11) -0.0010(12) 0.0020(12) -0.0027(10)
C8 0.0274(13) 0.0234(12) 0.0226(12) 0.0034(11) 0.0001(10) -0.0026(11)
C9 0.0340(17) 0.0297(15) 0.0297(15) -0.0007(12) 0.0090(13) 0.0067(13)
C10 0.053(2) 0.0362(17) 0.0238(13) -0.0044(12) 0.0055(14) 0.0062(17)
C11 0.049(2) 0.0365(17) 0.0213(14) -0.0036(12) -0.0088(13) 0.0056(14)
C12 0.0285(16) 0.0290(16) 0.0238(14) -0.0011(11) -0.0033(11) 0.0006(12)
C13 0.0293(16) 0.0345(17) 0.0321(16) 0.0041(13) -0.0075(13) 0.0005(13)
C14 0.090(4) 0.079(3) 0.0270(18) -0.0088(19) 0.010(2) 0.031(3)
C15 0.0338(18) 0.047(2) 0.0409(18) -0.0071(16) -0.0081(15) 0.0114(16)
C21 0.0329(18) 0.045(2) 0.053(2) -0.0157(17) 0.0013(16) -0.0109(16)
C22 0.064(2) 0.0292(15) 0.0399(18) -0.0054(16) 0.0161(19) -0.0206(16)
C23 0.055(2) 0.0237(15) 0.0415(18) -0.0075(13) -0.0034(17) -0.0006(15)
C24 0.045(2) 0.0300(16) 0.0335(16) -0.0131(13) 0.0082(14) -0.0066(14)
C25 0.053(2) 0.0311(16) 0.0308(16) -0.0077(14) -0.0065(15) -0.0087(15)

loop_
_atom_type_symbol
_atom_type_description
_atom_type_scat_dispersion_real
_atom_type_scat_dispersion_imag
_atom_type_scat_source
C C 0.0033 0.0016 'International Tables Vol C Tables 4.2.6.8 and 6.1.1.4'
H H 0.0000 0.0000 'International Tables Vol C Tables 4.2.6.8 and 6.1.1.4'
N N 0.0061 0.0033 'International Tables Vol C Tables 4.2.6.8 and 6.1.1.4'
Ni Ni 0.3393 1.1124 'International Tables Vol C Tables 4.2.6.8 and 6.1.1.4'
O O 0.0106 0.0060 'International Tables Vol C Tables 4.2.6.8 and 6.1.1.4'

loop_
_geom_angle_atom_site_label_1
_geom_angle_atom_site_label_2
_geom_angle_atom_site_label_3
_geom_angle
_geom_angle_site_symmetry_1
_geom_angle_site_symmetry_3
_geom_angle_publ_flag
O1 Ni1 C21 126.07(14) . . ?
O1 Ni1 C22 99.52(14) . . ?
O1 Ni1 C23 104.80(12) . . ?
O1 Ni1 C24 136.96(12) . . ?
O1 Ni1 C25 164.15(13) . . ?
C1 Ni1 O1 92.55(11) . . ?
C1 Ni1 C21 124.61(15) . . ?
C1 Ni1 C22 162.09(15) . . ?
C1 Ni1 C23 148.86(13) . . ?
C1 Ni1 C24 114.56(13) . . ?
C1 Ni1 C25 102.23(14) . . ?
C21 Ni1 C23 64.28(16) . . ?
C21 Ni1 C24 65.43(14) . . ?
C22 Ni1 C21 37.60(16) . . ?
C22 Ni1 C23 38.81(15) . . ?
C22 Ni1 C24 64.22(14) . . ?
C24 Ni1 C23 37.34(13) . . ?
C25 Ni1 C21 39.51(15) . . ?
C25 Ni1 C22 64.78(16) . . ?
C25 Ni1 C23 64.81(15) . . ?
C25 Ni1 C24 39.89(15) . . ?
C6 O1 Ni1 126.9(2) . . ?
C1 N1 C2 110.8(2) . . ?
C1 N1 C7 127.9(2) . . ?
C2 N1 C7 121.1(2) . . ?
C1 N2 C3 111.8(2) . . ?
C1 N2 C4 124.8(3) . . ?
C3 N2 C4 123.4(2) . . ?
N1 C1 Ni1 135.2(2) . . ?
N1 C1 N2 104.0(2) . . ?
N2 C1 Ni1 120.7(2) . . ?
N1 C2 H2 126.4 . . ?
C3 C2 N1 107.3(3) . . ?
C3 C2 H2 126.4 . . ?
N2 C3 H3 127.0 . . ?
C2 C3 N2 106.1(3) . . ?
C2 C3 H3 127.0 . . ?
N2 C4 H4 107.6 . . ?
N2 C4 C5 110.5(3) . . ?
N2 C4 C6 111.6(2) . . ?
C5 C4 H4 107.6 . . ?
C5 C4 C6 111.7(3) . . ?
C6 C4 H4 107.6 . . ?
C4 C5 H5A 109.5 . . ?
C4 C5 H5B 109.5 . . ?
C4 C5 H5C 109.5 . . ?
H5A C5 H5B 109.5 . . ?
H5A C5 H5C 109.5 . . ?
H5B C5 H5C 109.5 . . ?
O1 C6 C4 119.2(3) . . ?
O2 C6 O1 124.0(3) . . ?
O2 C6 C4 116.8(3) . . ?
C8 C7 N1 118.9(3) . . ?
C8 C7 C12 122.1(3) . . ?
C12 C7 N1 118.8(3) . . ?
C7 C8 C13 121.3(3) . . ?
C9 C8 C7 117.9(3) . . ?
C9 C8 C13 120.8(3) . . ?
C8 C9 H9 119.1 . . ?
C10 C9 C8 121.7(3) . . ?
C10 C9 H9 119.1 . . ?
C9 C10 C11 118.9(3) . . ?
C9 C10 C14 120.8(3) . . ?
C11 C10 C14 120.2(3) . . ?
C10 C11 H11 119.1 . . ?
C10 C11 C12 121.8(3) . . ?
C12 C11 H11 119.1 . . ?
C7 C12 C11 117.4(3) . . ?
C7 C12 C15 122.2(3) . . ?
C11 C12 C15 120.4(3) . . ?
C8 C13 H13A 109.5 . . ?
C8 C13 H13B 109.5 . . ?
C8 C13 H13C 109.5 . . ?
H13A C13 H13B 109.5 . . ?
H13A C13 H13C 109.5 . . ?
H13B C13 H13C 109.5 . . ?
C10 C14 H14A 109.5 . . ?
C10 C14 H14B 109.5 . . ?
C10 C14 H14C 109.5 . . ?
H14A C14 H14B 109.5 . . ?
H14A C14 H14C 109.5 . . ?
H14B C14 H14C 109.5 . . ?
C12 C15 H15A 109.5 . . ?
C12 C15 H15B 109.5 . . ?
C12 C15 H15C 109.5 . . ?
H15A C15 H15B 109.5 . . ?
H15A C15 H15C 109.5 . . ?
H15B C15 H15C 109.5 . . ?
Ni1 C21 H21 127.4 . . ?
C22 C21 Ni1 70.9(2) . . ?
C22 C21 H21 126.8 . . ?
C22 C21 C25 106.4(3) . . ?
C25 C21 Ni1 66.50(19) . . ?
C25 C21 H21 126.8 . . ?
Ni1 C22 H22 122.9 . . ?
C21 C22 Ni1 71.5(2) . . ?
C21 C22 H22 125.2 . . ?
C21 C22 C23 109.5(3) . . ?
C23 C22 Ni1 71.90(19) . . ?
C23 C22 H22 125.2 . . ?
Ni1 C23 H23 125.9 . . ?
C22 C23 Ni1 69.29(19) . . ?
C22 C23 H23 126.0 . . ?
C24 C23 Ni1 70.42(19) . . ?
C24 C23 C22 108.0(3) . . ?
C24 C23 H23 126.0 . . ?
Ni1 C24 H24 126.5 . . ?
C23 C24 Ni1 72.24(19) . . ?
C23 C24 H24 126.6 . . ?
C23 C24 C25 106.9(3) . . ?
C25 C24 Ni1 66.25(17) . . ?
C25 C24 H24 126.6 . . ?
Ni1 C25 H25 118.4 . . ?
C21 C25 Ni1 74.0(2) . . ?
C21 C25 C24 108.8(3) . . ?
C21 C25 H25 125.6 . . ?
C24 C25 Ni1 73.9(2) . . ?
C24 C25 H25 125.6 . . ?

loop_
_geom_bond_atom_site_label_1
_geom_bond_atom_site_label_2
_geom_bond_distance
_geom_bond_site_symmetry_2
_geom_bond_publ_flag
Ni1 O1 1.887(2) . ?
Ni1 C1 1.851(3) . ?
Ni1 C21 2.137(4) . ?
Ni1 C22 2.128(3) . ?
Ni1 C23 2.162(3) . ?
Ni1 C24 2.139(3) . ?
Ni1 C25 2.038(3) . ?
O1 C6 1.269(4) . ?
O2 C6 1.226(4) . ?
N1 C1 1.349(4) . ?
N1 C2 1.388(4) . ?
N1 C7 1.444(4) . ?
N2 C1 1.352(4) . ?
N2 C3 1.382(4) . ?
N2 C4 1.461(4) . ?
C2 H2 0.9500 . ?
C2 C3 1.333(4) . ?
C3 H3 0.9500 . ?
C4 H4 1.0000 . ?
C4 C5 1.494(6) . ?
C4 C6 1.537(4) . ?
C5 H5A 0.9800 . ?
C5 H5B 0.9800 . ?
C5 H5C 0.9800 . ?
C7 C8 1.391(4) . ?
C7 C12 1.392(4) . ?
C8 C9 1.388(4) . ?
C8 C13 1.495(4) . ?
C9 H9 0.9500 . ?
C9 C10 1.376(5) . ?
C10 C11 1.382(5) . ?
C10 C14 1.507(5) . ?
C11 H11 0.9500 . ?
C11 C12 1.392(4) . ?
C12 C15 1.495(5) . ?
C13 H13A 0.9800 . ?
C13 H13B 0.9800 . ?
C13 H13C 0.9800 . ?
C14 H14A 0.9800 . ?
C14 H14B 0.9800 . ?
C14 H14C 0.9800 . ?
C15 H15A 0.9800 . ?
C15 H15B 0.9800 . ?
C15 H15C 0.9800 . ?
C21 H21 0.9500 . ?
C21 C22 1.374(6) . ?
C21 C25 1.414(5) . ?
C22 H22 0.9500 . ?
C22 C23 1.426(5) . ?
C23 H23 0.9500 . ?
C23 C24 1.377(5) . ?
C24 H24 0.9500 . ?
C24 C25 1.428(5) . ?
C25 H25 0.9500 . ?

loop_
_geom_torsion_atom_site_label_1
_geom_torsion_atom_site_label_2
_geom_torsion_atom_site_label_3
_geom_torsion_atom_site_label_4
_geom_torsion
_geom_torsion_site_symmetry_1
_geom_torsion_site_symmetry_2
_geom_torsion_site_symmetry_3
_geom_torsion_site_symmetry_4
_geom_torsion_publ_flag
Ni1 O1 C6 O2 175.2(3) . . . . ?
Ni1 O1 C6 C4 -3.5(4) . . . . ?
Ni1 C21 C22 C23 -62.2(2) . . . . ?
Ni1 C21 C25 C24 66.2(2) . . . . ?
Ni1 C22 C23 C24 -60.0(2) . . . . ?
Ni1 C23 C24 C25 -57.4(2) . . . . ?
Ni1 C24 C25 C21 -66.3(2) . . . . ?
O1 Ni1 C1 N1 146.6(3) . . . . ?
O1 Ni1 C1 N2 -29.9(2) . . . . ?
N1 C2 C3 N2 0.1(3) . . . . ?
N1 C7 C8 C9 -172.3(3) . . . . ?
N1 C7 C8 C13 6.9(4) . . . . ?
N1 C7 C12 C11 172.4(3) . . . . ?
N1 C7 C12 C15 -8.6(4) . . . . ?
N2 C4 C6 O1 -39.4(4) . . . . ?
N2 C4 C6 O2 141.8(3) . . . . ?
C1 Ni1 O1 C6 34.9(3) . . . . ?
C1 N1 C2 C3 -0.1(4) . . . . ?
C1 N1 C7 C8 -77.5(4) . . . . ?
C1 N1 C7 C12 107.7(3) . . . . ?
C1 N2 C3 C2 0.0(3) . . . . ?
C1 N2 C4 C5 -80.6(4) . . . . ?
C1 N2 C4 C6 44.3(4) . . . . ?
C2 N1 C1 Ni1 -176.8(3) . . . . ?
C2 N1 C1 N2 0.1(3) . . . . ?
C2 N1 C7 C8 96.7(3) . . . . ?
C2 N1 C7 C12 -78.0(4) . . . . ?
C3 N2 C1 Ni1 177.4(2) . . . . ?
C3 N2 C1 N1 0.0(3) . . . . ?
C3 N2 C4 C5 97.6(4) . . . . ?
C3 N2 C4 C6 -137.4(3) . . . . ?
C4 N2 C1 Ni1 -4.2(4) . . . . ?
C4 N2 C1 N1 178.4(3) . . . . ?
C4 N2 C3 C2 -178.5(3) . . . . ?
C5 C4 C6 O1 84.9(4) . . . . ?
C5 C4 C6 O2 -93.9(4) . . . . ?
C7 N1 C1 Ni1 -2.0(5) . . . . ?
C7 N1 C1 N2 174.8(3) . . . . ?
C7 N1 C2 C3 -175.2(3) . . . . ?
C7 C8 C9 C10 0.0(5) . . . . ?
C8 C7 C12 C11 -2.2(5) . . . . ?
C8 C7 C12 C15 176.8(3) . . . . ?
C8 C9 C10 C11 -2.2(5) . . . . ?
C8 C9 C10 C14 175.3(4) . . . . ?
C9 C10 C11 C12 2.3(6) . . . . ?
C10 C11 C12 C7 -0.2(5) . . . . ?
C10 C11 C12 C15 -179.2(3) . . . . ?
C12 C7 C8 C9 2.3(4) . . . . ?
C12 C7 C8 C13 -178.6(3) . . . . ?
C13 C8 C9 C10 -179.2(3) . . . . ?
C14 C10 C11 C12 -175.2(4) . . . . ?
C21 Ni1 O1 C6 -102.5(3) . . . . ?
C21 Ni1 C1 N1 -75.1(4) . . . . ?
C21 Ni1 C1 N2 108.5(3) . . . . ?
C21 C22 C23 Ni1 62.0(2) . . . . ?
C21 C22 C23 C24 2.0(4) . . . . ?
C22 Ni1 O1 C6 -131.8(3) . . . . ?
C22 Ni1 C1 N1 -80.9(6) . . . . ?
C22 Ni1 C1 N2 102.7(5) . . . . ?
C22 C21 C25 Ni1 -59.9(3) . . . . ?
C22 C21 C25 C24 6.3(4) . . . . ?
C22 C23 C24 Ni1 59.3(2) . . . . ?
C22 C23 C24 C25 1.9(4) . . . . ?
C23 Ni1 O1 C6 -171.2(3) . . . . ?
C23 Ni1 C1 N1 21.9(5) . . . . ?
C23 Ni1 C1 N2 -154.5(3) . . . . ?
C23 C24 C25 Ni1 61.2(2) . . . . ?
C23 C24 C25 C21 -5.1(4) . . . . ?
C24 Ni1 O1 C6 166.0(3) . . . . ?
C24 Ni1 C1 N1 1.0(4) . . . . ?
C24 Ni1 C1 N2 -175.4(2) . . . . ?
C25 Ni1 O1 C6 -124.1(5) . . . . ?
C25 Ni1 C1 N1 -39.2(3) . . . . ?
C25 Ni1 C1 N2 144.4(2) . . . . ?
C25 C21 C22 Ni1 57.2(2) . . . . ?
C25 C21 C22 C23 -5.1(4) . . . . ?

loop_
_twin_individual_id
_twin_individual_mass_fraction_refined
1 0.924(17)
2 0.076(17)
